data_4105174
loop_
_publ_author_name
'Leah N. Appelhans'
'Monica Kosa'
'A. V. Radha'
'Petra Simoncic'
'Alexandra Navrotsky'
'Michele Parrinello'
'Anthony K. Cheetham'

_publ_contact_author_address
;
Department of Materials Science and Metallurgy
University of Cambridge
Cambridge CB2 3QZ, UK
;
_publ_contact_author_email akc30@cam.ac.uk
_publ_contact_author_name 'Anthony K. Cheetham'
_publ_contact_author_phone '+44 01223-767061'
_publ_section_title
;
 Phase Selection and Energetics in Chiral Alkaline Earth Tartrates and
 Their Racemic and Meso Analogues: Synthetic, Structural, Computational,
 and Calorimetric Studies
;
_journal_name_full 'Journal of the American Chemical Society'
_journal_page_first 15375
_journal_page_last 15386
_journal_paper_doi 10.1021/ja905690t
_journal_volume 131
_journal_year 2009
_chemical_formula_sum 'C4 H4 Ba O6'
_chemical_formula_weight 285.41
_chemical_name_systematic
; 
 ? 
;
_space_group_IT_number 14
_symmetry_cell_setting monoclinic
_symmetry_space_group_name_Hall '-P 2ybc'
_symmetry_space_group_name_H-M 'P 1 21/c 1'
_atom_sites_solution_hydrogens geom
_atom_sites_solution_primary direct
_atom_sites_solution_secondary difmap
_audit_creation_method SHELXL-97
_cell_angle_alpha 90.00
_cell_angle_beta 91.338(4)
_cell_angle_gamma 90.00
_cell_formula_units_Z 4
_cell_length_a 8.328(2)
_cell_length_b 10.116(3)
_cell_length_c 7.2451(19)
_cell_measurement_temperature 298(2)
_cell_volume 610.2(3)
_computing_cell_refinement 'Bruker SMART'
_computing_data_collection 'Bruker SMART'
_computing_data_reduction 'Bruker SAINT'
_computing_molecular_graphics 'Bruker SHELXTL'
_computing_publication_material 'Bruker SHELXTL'
_computing_structure_refinement 'SHELXL-97 (Sheldrick, 1997)'
_computing_structure_solution 'SHELXS-97 (Sheldrick, 1990)'
_diffrn_ambient_temperature 298(2)
_diffrn_measured_fraction_theta_full 0.959
_diffrn_measured_fraction_theta_max 0.959
_diffrn_measurement_device_type 'CCD area detector'
_diffrn_measurement_method 'phi and omega scans'
_diffrn_radiation_monochromator graphite
_diffrn_radiation_source 'fine-focus sealed tube'
_diffrn_radiation_type MoK\a
_diffrn_radiation_wavelength 0.71073
_diffrn_reflns_av_R_equivalents 0.0387
_diffrn_reflns_av_sigmaI/netI 0.0338
_diffrn_reflns_limit_h_max 10
_diffrn_reflns_limit_h_min -10
_diffrn_reflns_limit_k_max 12
_diffrn_reflns_limit_k_min -12
_diffrn_reflns_limit_l_max 9
_diffrn_reflns_limit_l_min -9
_diffrn_reflns_number 4991
_diffrn_reflns_theta_full 27.05
_diffrn_reflns_theta_max 27.05
_diffrn_reflns_theta_min 3.17
_exptl_absorpt_coefficient_mu 6.486
_exptl_absorpt_correction_T_max 0.823
_exptl_absorpt_correction_T_min 0.3597
_exptl_absorpt_correction_type multi-scan
_exptl_absorpt_process_details 'SADABS, Sheldrick 2001'
_exptl_crystal_colour colorless
_exptl_crystal_density_diffrn 3.107
_exptl_crystal_description plate
_exptl_crystal_F_000 528
_exptl_crystal_size_max 0.2
_exptl_crystal_size_mid 0.1
_exptl_crystal_size_min 0.03
_refine_diff_density_max 2.067
_refine_diff_density_min -1.385
_refine_diff_density_rms 0.222
_refine_ls_extinction_method none
_refine_ls_goodness_of_fit_ref 1.074
_refine_ls_hydrogen_treatment mixed
_refine_ls_matrix_type full
_refine_ls_number_parameters 112
_refine_ls_number_reflns 1281
_refine_ls_number_restraints 2
_refine_ls_restrained_S_all 1.073
_refine_ls_R_factor_all 0.0341
_refine_ls_R_factor_gt 0.0326
_refine_ls_shift/su_max 0.000
_refine_ls_shift/su_mean 0.000
_refine_ls_structure_factor_coef Fsqd
_refine_ls_weighting_details 'calc w=1/[\s^2^(Fo^2^)+(0.0521P)^2^+1.6641P] where P=(Fo^2^+2Fc^2^)/3'
_refine_ls_weighting_scheme calc
_refine_ls_wR_factor_gt 0.0819
_refine_ls_wR_factor_ref 0.0831
_reflns_number_gt 1217
_reflns_number_total 1281
_reflns_threshold_expression >2sigma(I)
_cod_data_source_file ja905690t_si_002_01.cif
_cod_data_source_block 60badl
_cod_database_code 4105174

loop_
_symmetry_equiv_pos_as_xyz
'x, y, z'
'-x, y+1/2, -z+1/2'
'-x, -y, -z'
'x, -y-1/2, z-1/2'

loop_
_atom_site_label
_atom_site_type_symbol
_atom_site_fract_x
_atom_site_fract_y
_atom_site_fract_z
_atom_site_U_iso_or_equiv
_atom_site_adp_type
_atom_site_occupancy
_atom_site_symmetry_multiplicity
_atom_site_calc_flag
_atom_site_refinement_flags
Ba1 Ba 0.25957(3) 0.39365(3) 0.10185(3) 0.01908(15) Uani 1 1 d .
O1 O 0.2156(5) 0.6659(4) 0.1710(7) 0.0420(11) Uani 1 1 d .
O2 O -0.0286(4) 0.7216(3) 0.2617(6) 0.0314(9) Uani 1 1 d .
O3 O 0.0623(4) 0.9711(3) 0.3030(5) 0.0217(7) Uani 1 1 d D
H2 H 0.042(7) 1.049(3) 0.269(8) 0.026 Uiso 1 1 d D
O4 O 0.3980(5) 0.8990(3) 0.3469(6) 0.0309(9) Uani 1 1 d D
H4 H 0.360(8) 0.835(5) 0.405(8) 0.037 Uiso 1 1 d D
O5 O 0.3051(6) 1.1085(4) -0.0354(5) 0.0345(10) Uani 1 1 d .
O6 O 0.3921(5) 1.1483(4) 0.2535(5) 0.0275(7) Uani 1 1 d .
C1 C 0.1089(6) 0.7474(4) 0.2061(6) 0.0207(9) Uani 1 1 d .
C2 C 0.1440(6) 0.8943(4) 0.1706(7) 0.0173(10) Uani 1 1 d .
H1 H 0.101(8) 0.915(5) 0.040(9) 0.021 Uiso 1 1 d .
C3 C 0.3232(5) 0.9252(5) 0.1713(7) 0.0192(9) Uani 1 1 d .
H3 H 0.379(8) 0.869(6) 0.079(9) 0.023 Uiso 1 1 d .
C4 C 0.3446(5) 1.0720(5) 0.1280(6) 0.0187(9) Uani 1 1 d .

loop_
_atom_site_aniso_label
_atom_site_aniso_U_11
_atom_site_aniso_U_22
_atom_site_aniso_U_33
_atom_site_aniso_U_23
_atom_site_aniso_U_13
_atom_site_aniso_U_12
Ba1 0.0152(2) 0.0269(2) 0.0153(2) 0.00229(8) 0.00204(13) 0.00147(9)
O1 0.0243(19) 0.0231(19) 0.079(3) -0.0078(19) 0.011(2) 0.0005(15)
O2 0.0218(18) 0.0197(17) 0.054(2) -0.0004(15) 0.0167(17) -0.0048(13)
O3 0.0214(16) 0.0169(15) 0.0273(17) -0.0021(13) 0.0088(13) 0.0034(13)
O4 0.0161(18) 0.034(2) 0.042(2) 0.0177(15) -0.0057(17) -0.0055(13)
O5 0.045(3) 0.043(2) 0.0152(18) 0.0086(13) -0.0009(18) -0.0062(16)
O6 0.0305(19) 0.0264(17) 0.0255(18) -0.0052(14) 0.0021(15) -0.0050(15)
C1 0.021(2) 0.020(2) 0.021(2) -0.0044(17) 0.0026(17) -0.0002(18)
C2 0.013(2) 0.018(2) 0.021(2) -0.0010(14) 0.0011(19) 0.0015(14)
C3 0.011(2) 0.023(2) 0.024(2) 0.0000(18) 0.0018(18) 0.0041(18)
C4 0.013(2) 0.028(2) 0.016(2) 0.0010(18) 0.0051(16) 0.0029(18)

loop_
_atom_type_symbol
_atom_type_description
_atom_type_scat_dispersion_real
_atom_type_scat_dispersion_imag
_atom_type_scat_source
C C 0.0033 0.0016 'International Tables Vol C Tables 4.2.6.8 and 6.1.1.4'
H H 0.0000 0.0000 'International Tables Vol C Tables 4.2.6.8 and 6.1.1.4'
O O 0.0106 0.0060 'International Tables Vol C Tables 4.2.6.8 and 6.1.1.4'
Ba Ba -0.3244 2.2819 'International Tables Vol C Tables 4.2.6.8 and 6.1.1.4'

loop_
_geom_angle_atom_site_label_1
_geom_angle_atom_site_label_2
_geom_angle_atom_site_label_3
_geom_angle
_geom_angle_site_symmetry_1
_geom_angle_site_symmetry_3
O5 Ba1 O2 74.16(13) 4_576 2_545
O5 Ba1 O6 147.18(13) 4_576 4_575
O2 Ba1 O6 120.83(12) 2_545 4_575
O5 Ba1 O1 81.26(13) 4_576 .
O2 Ba1 O1 116.85(11) 2_545 .
O6 Ba1 O1 111.19(12) 4_575 .
O5 Ba1 O4 75.68(14) 4_576 2_645
O2 Ba1 O4 131.09(11) 2_545 2_645
O6 Ba1 O4 73.06(12) 4_575 2_645
O1 Ba1 O4 95.24(10) . 2_645
O5 Ba1 O3 82.97(12) 4_576 2_545
O2 Ba1 O3 55.54(9) 2_545 2_545
O6 Ba1 O3 129.85(10) 4_575 2_545
O1 Ba1 O3 64.46(10) . 2_545
O4 Ba1 O3 152.71(10) 2_645 2_545
O5 Ba1 O6 64.87(10) 4_576 1_545
O2 Ba1 O6 66.08(10) 2_545 1_545
O6 Ba1 O6 93.25(9) 4_575 1_545
O1 Ba1 O6 144.23(12) . 1_545
O4 Ba1 O6 66.51(10) 2_645 1_545
O3 Ba1 O6 119.01(10) 2_545 1_545
O5 Ba1 O3 141.24(11) 4_576 4_575
O2 Ba1 O3 99.72(10) 2_545 4_575
O6 Ba1 O3 69.04(10) 4_575 4_575
O1 Ba1 O3 67.31(12) . 4_575
O4 Ba1 O3 127.43(11) 2_645 4_575
O3 Ba1 O3 63.62(11) 2_545 4_575
O6 Ba1 O3 148.26(9) 1_545 4_575
O5 Ba1 O4 124.16(12) 4_576 4_575
O2 Ba1 O4 156.85(11) 2_545 4_575
O6 Ba1 O4 52.84(10) 4_575 4_575
O1 Ba1 O4 59.16(12) . 4_575
O4 Ba1 O4 71.07(13) 2_645 4_575
O3 Ba1 O4 108.94(10) 2_545 4_575
O6 Ba1 O4 132.05(10) 1_545 4_575
O3 Ba1 O4 57.22(9) 4_575 4_575
O5 Ba1 O5 107.30(10) 4_576 1_545
O2 Ba1 O5 67.76(11) 2_545 1_545
O6 Ba1 O5 60.95(11) 4_575 1_545
O1 Ba1 O5 171.36(13) . 1_545
O4 Ba1 O5 85.97(11) 2_645 1_545
O3 Ba1 O5 116.93(11) 2_545 1_545
O6 Ba1 O5 43.67(10) 1_545 1_545
O3 Ba1 O5 105.21(10) 4_575 1_545
O4 Ba1 O5 113.52(10) 4_575 1_545
O5 Ba1 C4 84.85(11) 4_576 1_545
O2 Ba1 C4 61.25(10) 2_545 1_545
O6 Ba1 C4 79.43(11) 4_575 1_545
O1 Ba1 C4 165.84(13) . 1_545
O4 Ba1 C4 78.56(10) 2_645 1_545
O3 Ba1 C4 116.60(10) 2_545 1_545
O6 Ba1 C4 21.78(11) 1_545 1_545
O3 Ba1 C4 126.51(10) 4_575 1_545
O4 Ba1 C4 128.68(10) 4_575 1_545
O5 Ba1 C4 22.51(11) 1_545 1_545
O5 Ba1 Ba1 140.07(8) 4_576 4_565
O2 Ba1 Ba1 84.19(8) 2_545 4_565
O6 Ba1 Ba1 36.68(8) 4_575 4_565
O1 Ba1 Ba1 138.66(11) . 4_565
O4 Ba1 Ba1 95.42(7) 2_645 4_565
O3 Ba1 Ba1 111.86(7) 2_545 4_565
O6 Ba1 Ba1 75.80(7) 1_545 4_565
O3 Ba1 Ba1 74.56(6) 4_575 4_565
O4 Ba1 Ba1 87.19(7) 4_575 4_565
O5 Ba1 Ba1 32.77(7) 1_545 4_565
C4 Ba1 Ba1 55.24(8) 1_545 4_565
C1 O1 Ba1 141.2(3) . .
C1 O2 Ba1 128.9(3) . 2
C2 O3 Ba1 118.3(3) . 2
C2 O3 Ba1 118.2(3) . 4_576
Ba1 O3 Ba1 116.38(11) 2 4_576
C2 O3 H2 114(4) . .
Ba1 O3 H2 98(4) 2 .
Ba1 O3 H2 84(4) 4_576 .
C3 O4 Ba1 122.0(3) . 2_655
C3 O4 Ba1 104.4(3) . 4_576
Ba1 O4 Ba1 108.93(13) 2_655 4_576
C3 O4 H4 116(5) . .
Ba1 O4 H4 108(5) 2_655 .
Ba1 O4 H4 94(5) 4_576 .
C4 O5 Ba1 161.3(3) . 4_575
C4 O5 Ba1 90.1(3) . 1_565
Ba1 O5 Ba1 108.23(12) 4_575 1_565
C4 O6 Ba1 115.9(3) . 4_576
C4 O6 Ba1 98.1(3) . 1_565
Ba1 O6 Ba1 108.24(12) 4_576 1_565
O1 C1 O2 126.3(4) . .
O1 C1 C2 117.9(4) . .
O2 C1 C2 115.7(4) . .
O3 C2 C3 111.7(4) . .
O3 C2 C1 108.6(4) . .
C3 C2 C1 112.8(4) . .
O3 C2 H1 110(3) . .
C3 C2 H1 106(3) . .
C1 C2 H1 107(3) . .
O4 C3 C2 111.8(4) . .
O4 C3 C4 108.2(4) . .
C2 C3 C4 108.5(4) . .
O4 C3 H3 107(4) . .
C2 C3 H3 111(4) . .
C4 C3 H3 111(3) . .
O6 C4 O5 124.6(5) . .
O6 C4 C3 119.1(4) . .
O5 C4 C3 116.2(4) . .
O6 C4 Ba1 60.2(3) . 1_565
O5 C4 Ba1 67.4(3) . 1_565
C3 C4 Ba1 159.0(3) . 1_565

loop_
_geom_bond_atom_site_label_1
_geom_bond_atom_site_label_2
_geom_bond_distance
_geom_bond_site_symmetry_2
Ba1 O5 2.646(4) 4_576
Ba1 O2 2.792(4) 2_545
Ba1 O6 2.810(4) 4_575
Ba1 O1 2.824(4) .
Ba1 O4 2.868(4) 2_645
Ba1 O3 2.892(3) 2_545
Ba1 O6 2.921(4) 1_545
Ba1 O3 3.015(3) 4_575
Ba1 O4 3.040(4) 4_575
Ba1 O5 3.077(4) 1_545
Ba1 C4 3.334(5) 1_545
Ba1 Ba1 4.6442(9) 4_565
O1 C1 1.243(6) .
O2 C1 1.250(6) .
O2 Ba1 2.792(4) 2
O3 C2 1.420(5) .
O3 Ba1 2.892(3) 2
O3 Ba1 3.015(3) 4_576
O3 H2 0.84(2) .
O4 C3 1.428(6) .
O4 Ba1 2.868(4) 2_655
O4 Ba1 3.040(4) 4_576
O4 H4 0.84(2) .
O5 C4 1.276(6) .
O5 Ba1 2.646(4) 4_575
O5 Ba1 3.077(4) 1_565
O6 C4 1.249(6) .
O6 Ba1 2.810(4) 4_576
O6 Ba1 2.921(4) 1_565
C1 C2 1.538(6) .
C2 C3 1.524(7) .
C2 H1 1.03(6) .
C3 C4 1.529(7) .
C3 H3 1.00(6) .
C4 Ba1 3.334(5) 1_565

loop_
_geom_hbond_atom_site_label_D
_geom_hbond_atom_site_label_H
_geom_hbond_atom_site_label_A
_geom_hbond_distance_DH
_geom_hbond_distance_HA
_geom_hbond_distance_DA
_geom_hbond_angle_DHA
_geom_hbond_site_symmetry_A
O3 H2 O2 0.84(2) 1.76(2) 2.591(5) 167(6) 2

loop_
_geom_torsion_atom_site_label_1
_geom_torsion_atom_site_label_2
_geom_torsion_atom_site_label_3
_geom_torsion_atom_site_label_4
_geom_torsion
_geom_torsion_site_symmetry_1
_geom_torsion_site_symmetry_4
O5 Ba1 O1 C1 -90.6(6) 4_576 .
O2 Ba1 O1 C1 -23.4(7) 2_545 .
O6 Ba1 O1 C1 120.9(6) 4_575 .
O4 Ba1 O1 C1 -165.2(6) 2_645 .
O3 Ba1 O1 C1 -4.3(6) 2_545 .
O6 Ba1 O1 C1 -109.1(6) 1_545 .
O3 Ba1 O1 C1 66.2(6) 4_575 .
O4 Ba1 O1 C1 130.5(7) 4_575 .
O5 Ba1 O1 C1 97.1(10) 1_545 .
C4 Ba1 O1 C1 -102.0(7) 1_545 .
Ba1 Ba1 O1 C1 90.4(6) 4_565 .
Ba1 O1 C1 O2 16.3(10) . .
Ba1 O1 C1 C2 -160.6(4) . .
Ba1 O2 C1 O1 169.2(4) 2 .
Ba1 O2 C1 C2 -13.8(6) 2 .
Ba1 O3 C2 C3 -165.6(3) 2 .
Ba1 O3 C2 C3 -16.2(4) 4_576 .
Ba1 O3 C2 C1 -40.5(4) 2 .
Ba1 O3 C2 C1 108.8(3) 4_576 .
O1 C1 C2 O3 -147.7(5) . .
O2 C1 C2 O3 35.0(6) . .
O1 C1 C2 C3 -23.3(6) . .
O2 C1 C2 C3 159.4(4) . .
Ba1 O4 C3 C2 168.0(2) 2_655 .
Ba1 O4 C3 C2 -68.2(4) 4_576 .
Ba1 O4 C3 C4 -72.5(4) 2_655 .
Ba1 O4 C3 C4 51.2(4) 4_576 .
O3 C2 C3 O4 60.0(5) . .
C1 C2 C3 O4 -62.7(5) . .
O3 C2 C3 C4 -59.3(5) . .
C1 C2 C3 C4 178.0(4) . .
Ba1 O6 C4 O5 135.8(4) 4_576 .
Ba1 O6 C4 O5 21.0(5) 1_565 .
Ba1 O6 C4 C3 -41.0(5) 4_576 .
Ba1 O6 C4 C3 -155.9(3) 1_565 .
Ba1 O6 C4 Ba1 114.8(3) 4_576 1_565
Ba1 O5 C4 O6 148.7(9) 4_575 .
Ba1 O5 C4 O6 -19.7(5) 1_565 .
Ba1 O5 C4 C3 -34.4(13) 4_575 .
Ba1 O5 C4 C3 157.3(3) 1_565 .
Ba1 O5 C4 Ba1 168.3(12) 4_575 1_565
O4 C3 C4 O6 -12.6(6) . .
C2 C3 C4 O6 108.9(5) . .
O4 C3 C4 O5 170.3(4) . .
C2 C3 C4 O5 -68.2(5) . .
O4 C3 C4 Ba1 -94.7(9) . 1_565
C2 C3 C4 Ba1 26.8(10) . 1_565
